data_1513365
loop_
_publ_author_name
'Low, Yun-Yee'
'Hong, Fong-Jiao'
'Lim, Kuan-Hon'
'Thomas, Noel F.'
'Kam, Toh-Seok'

_publ_section_title
;
 Transformations of the 2,7-Seco Aspidosperma Alkaloid Leuconolam,
 Structure Revision of epi-Leuconolam, and Partial Syntheses of
 Leuconoxine and Leuconodines A and F.
;
_journal_issue 2
_journal_name_full 'Journal of natural products'
_journal_page_first 327
_journal_page_last 338
_journal_paper_doi 10.1021/np400922x
_journal_volume 77
_journal_year 2014
_chemical_absolute_configuration unk
_chemical_formula_moiety 'C19 H22 N2 O3'
_chemical_formula_sum 'C19 H22 N2 O3'
_chemical_formula_weight 326.39
_chemical_melting_point 524.1(10)
_chemical_name_systematic
;
 ? 
;
_space_group_crystal_system orthorhombic
_space_group_IT_number 19
_space_group_name_Hall 'P 2ac 2ab'
_space_group_name_H-M_alt 'P 21 21 21'
_symmetry_space_group_name_Hall 'P 2ac 2ab'
_symmetry_space_group_name_H-M 'P 21 21 21'
_atom_sites_solution_hydrogens geom
_atom_sites_solution_primary direct
_atom_sites_solution_secondary difmap
_audit_creation_date 2012-09-11
_audit_creation_method
;
  Olex2 1.1
  (compiled Nov  1 2011 20:42:30, GUI svn.r3906)
;
_cell_angle_alpha 90.00
_cell_angle_beta 90.00
_cell_angle_gamma 90.00
_cell_formula_units_Z 8
_cell_length_a 9.6652(5)
_cell_length_b 16.1799(9)
_cell_length_c 21.1959(11)
_cell_measurement_reflns_used 9992
_cell_measurement_temperature 100(2)
_cell_measurement_theta_max 30.212
_cell_measurement_theta_min 2.297
_cell_volume 3314.7(3)
_computing_data_reduction 'SAINT v7.68A (Bruker, 2009)'
_computing_molecular_graphics
;
O. V. Dolomanov, L. J. Bourhis, R. J. Gildea, J. A. K. Howard and H. Puschmann,
OLEX2: a complete structure solution, refinement and analysis program.
J. Appl. Cryst. (2009). 42, 339-341.
;
_computing_publication_material
;
O. V. Dolomanov, L. J. Bourhis, R. J. Gildea, J. A. K. Howard and H. Puschmann,
OLEX2: a complete structure solution, refinement and analysis program.
J. Appl. Cryst. (2009). 42, 339-341.
;
_computing_structure_refinement
;
XL, G.M. Sheldrick, Acta Cryst.
(2008). A64, 112-122
;
_computing_structure_solution 'SHELXS-97 (Sheldrick, 2008)'
_diffrn_ambient_temperature 100(2)
_diffrn_measured_fraction_theta_full 1.000
_diffrn_measured_fraction_theta_max 0.964
_diffrn_radiation_monochromator graphite
_diffrn_radiation_type 'MO K\a'
_diffrn_radiation_wavelength 0.71073
_diffrn_reflns_av_R_equivalents 0.0352
_diffrn_reflns_av_unetI/netI 0.0242
_diffrn_reflns_limit_h_max 13
_diffrn_reflns_limit_h_min -13
_diffrn_reflns_limit_k_max 22
_diffrn_reflns_limit_k_min -23
_diffrn_reflns_limit_l_max 30
_diffrn_reflns_limit_l_min -29
_diffrn_reflns_number 36904
_diffrn_reflns_theta_full 25.00
_diffrn_reflns_theta_max 30.63
_diffrn_reflns_theta_min 1.58
_diffrn_source 'fine-focus sealed tube'
_diffrn_source_current 30.0
_diffrn_source_power 1.5
_diffrn_source_voltage 50.0
_exptl_absorpt_coefficient_mu 0.089
_exptl_absorpt_correction_T_max 0.7461
_exptl_absorpt_correction_T_min 0.6732
_exptl_absorpt_correction_type multi-scan
_exptl_absorpt_process_details
;
SADABS-2008/1 (Bruker,2008) was used for absorption correction.
R(int) was 0.0594 before and 0.0465 after correction.
The Ratio of minimum to maximum transmission is 0.9023.
The \l/2 correction factor is 0.0015.
;
_exptl_crystal_colour colorless
_exptl_crystal_density_diffrn 1.308
_exptl_crystal_density_method 'not measured'
_exptl_crystal_F_000 1392
_exptl_crystal_size_max 0.31
_exptl_crystal_size_mid 0.27
_exptl_crystal_size_min 0.15
_refine_diff_density_max 0.328
_refine_diff_density_min -0.198
_refine_diff_density_rms 0.045
_refine_ls_extinction_method none
_refine_ls_goodness_of_fit_ref 1.013
_refine_ls_hydrogen_treatment mixed
_refine_ls_matrix_type full
_refine_ls_number_parameters 445
_refine_ls_number_reflns 5465
_refine_ls_number_restraints 0
_refine_ls_restrained_S_all 1.013
_refine_ls_R_factor_all 0.0409
_refine_ls_R_factor_gt 0.0356
_refine_ls_shift/su_max 0.001
_refine_ls_shift/su_mean 0.000
_refine_ls_structure_factor_coef Fsqd
_refine_ls_weighting_details 'calc w=1/[\s^2^(Fo^2^)+(0.0570P)^2^+0.4725P] where P=(Fo^2^+2Fc^2^)/3'
_refine_ls_weighting_scheme calc
_refine_ls_wR_factor_gt 0.0877
_refine_ls_wR_factor_ref 0.0905
_reflns_number_gt 4999
_reflns_number_total 5465
_reflns_threshold_expression >2sigma(I)
_cod_data_source_file np400922x_si_004.cif
_cod_data_source_block lyy_1469_raz_minor
_cod_depositor_comments
;
The following automatic conversions were performed:

'_chemical_melting_point' value '250-252 oC' was changed to
'524.1(10)' - it was converted from degrees Celsius(C) to Kelvins(K),
the average value was taken and precision was estimated.

Automatic conversion script
Id: cif_fix_values 2281 2013-09-26 08:29:07Z andrius 
;
_cod_database_code 1513365

loop_
_space_group_symop_id
_space_group_symop_operation_xyz
1 'x, y, z'
2 '-x+1/2, -y, z+1/2'
3 '-x, y+1/2, -z+1/2'
4 'x+1/2, -y+1/2, -z'

loop_
_atom_site_label
_atom_site_type_symbol
_atom_site_fract_x
_atom_site_fract_y
_atom_site_fract_z
_atom_site_U_iso_or_equiv
_atom_site_adp_type
_atom_site_occupancy
_atom_site_symmetry_multiplicity
_atom_site_calc_flag
_atom_site_refinement_flags
C2 C 0.31161(19) -0.11823(10) -0.00458(8) 0.0195(3) Uani 1 1 d .
C3 C 0.39274(18) 0.22280(10) -0.00402(8) 0.0195(3) Uani 1 1 d .
H3A H 0.3375 0.2645 0.0191 0.023 Uiso 1 1 calc R
H3B H 0.4241 0.2475 -0.0443 0.023 Uiso 1 1 calc R
C5 C 0.30544(16) 0.11288(9) -0.07267(7) 0.0153(3) Uani 1 1 d .
C6 C 0.23667(17) 0.03042(10) -0.06658(7) 0.0163(3) Uani 1 1 d .
H6A H 0.2988 -0.0140 -0.0818 0.020 Uiso 1 1 calc R
H6B H 0.1504 0.0290 -0.0917 0.020 Uiso 1 1 calc R
C7 C 0.20404(15) 0.01851(9) 0.00487(7) 0.0130(3) Uani 1 1 d .
C8 C 0.06140(16) -0.01966(10) 0.00957(7) 0.0148(3) Uani 1 1 d .
C9 C -0.06253(17) 0.02001(11) 0.02237(7) 0.0183(3) Uani 1 1 d .
H9 H -0.0630 0.0775 0.0313 0.022 Uiso 1 1 calc R
C10 C -0.18666(18) -0.02397(13) 0.02221(8) 0.0236(4) Uani 1 1 d .
H10 H -0.2709 0.0036 0.0317 0.028 Uiso 1 1 calc R
C11 C -0.1880(2) -0.10762(13) 0.00832(8) 0.0273(4) Uani 1 1 d .
H11 H -0.2729 -0.1372 0.0082 0.033 Uiso 1 1 calc R
C12 C -0.0647(2) -0.14833(12) -0.00545(8) 0.0260(4) Uani 1 1 d .
H12 H -0.0654 -0.2057 -0.0150 0.031 Uiso 1 1 calc R
C13 C 0.05937(18) -0.10499(10) -0.00527(7) 0.0188(3) Uani 1 1 d .
C14 C 0.51655(17) 0.19620(11) 0.03527(9) 0.0221(3) Uani 1 1 d .
H14A H 0.5735 0.2451 0.0460 0.026 Uiso 1 1 calc R
H14B H 0.5746 0.1574 0.0107 0.026 Uiso 1 1 calc R
C15 C 0.46660(16) 0.15421(10) 0.09564(8) 0.0187(3) Uani 1 1 d .
H15A H 0.4240 0.1967 0.1231 0.022 Uiso 1 1 calc R
H15B H 0.5482 0.1320 0.1182 0.022 Uiso 1 1 calc R
C16 C 0.30160(17) -0.04411(9) 0.03738(7) 0.0152(3) Uani 1 1 d .
H16 H 0.2538 -0.0626 0.0768 0.018 Uiso 1 1 calc R
C17 C 0.42787(16) 0.00438(10) 0.05793(7) 0.0164(3) Uani 1 1 d .
H17A H 0.4881 0.0179 0.0216 0.020 Uiso 1 1 calc R
H17B H 0.4823 -0.0263 0.0898 0.020 Uiso 1 1 calc R
C18 C 0.3904(2) 0.04602(13) 0.20535(9) 0.0273(4) Uani 1 1 d .
H18A H 0.4480 -0.0016 0.1940 0.041 Uiso 1 1 calc R
H18B H 0.3366 0.0330 0.2433 0.041 Uiso 1 1 calc R
H18C H 0.4498 0.0939 0.2137 0.041 Uiso 1 1 calc R
C19 C 0.29209(16) 0.06590(10) 0.15101(7) 0.0160(3) Uani 1 1 d .
H19A H 0.2364 0.1148 0.1629 0.019 Uiso 1 1 calc R
H19B H 0.2275 0.0189 0.1458 0.019 Uiso 1 1 calc R
C20 C 0.36144(15) 0.08328(9) 0.08657(7) 0.0137(3) Uani 1 1 d .
C21 C 0.24635(15) 0.10320(9) 0.03648(7) 0.0121(3) Uani 1 1 d .
C2' C 0.32066(18) 0.69986(10) 0.85754(7) 0.0184(3) Uani 1 1 d .
C3' C 0.2980(2) 0.54030(11) 0.62205(8) 0.0212(3) Uani 1 1 d .
H3'1 H 0.3697 0.5031 0.6046 0.025 Uiso 1 1 calc R
H3'2 H 0.2565 0.5721 0.5869 0.025 Uiso 1 1 calc R
C5' C 0.34589(17) 0.67767(10) 0.66528(7) 0.0174(3) Uani 1 1 d .
C6' C 0.40273(18) 0.71519(10) 0.72458(7) 0.0177(3) Uani 1 1 d .
H6'1 H 0.3303 0.7474 0.7466 0.021 Uiso 1 1 calc R
H6'2 H 0.4811 0.7524 0.7147 0.021 Uiso 1 1 calc R
C7' C 0.45220(16) 0.64180(9) 0.76641(7) 0.0134(3) Uani 1 1 d .
C8' C 0.58849(16) 0.66668(10) 0.79661(7) 0.0152(3) Uani 1 1 d .
C9' C 0.72214(17) 0.64880(11) 0.77648(8) 0.0206(3) Uani 1 1 d .
H9' H 0.7354 0.6133 0.7413 0.025 Uiso 1 1 calc R
C10' C 0.83730(19) 0.68224(12) 0.80712(9) 0.0251(4) Uani 1 1 d .
H10' H 0.9279 0.6691 0.7930 0.030 Uiso 1 1 calc R
C11' C 0.8190(2) 0.73454(11) 0.85807(9) 0.0252(4) Uani 1 1 d .
H11' H 0.8973 0.7572 0.8790 0.030 Uiso 1 1 calc R
C12' C 0.6871(2) 0.75393(11) 0.87872(8) 0.0236(4) Uani 1 1 d .
H12' H 0.6752 0.7902 0.9136 0.028 Uiso 1 1 calc R
C13' C 0.57193(18) 0.72058(10) 0.84864(7) 0.0180(3) Uani 1 1 d .
C14' C 0.18737(18) 0.49040(11) 0.65582(8) 0.0220(3) Uani 1 1 d .
H14C H 0.1469 0.4493 0.6266 0.026 Uiso 1 1 calc R
H14D H 0.1124 0.5275 0.6704 0.026 Uiso 1 1 calc R
C15' C 0.25282(17) 0.44636(10) 0.71233(8) 0.0176(3) Uani 1 1 d .
H15C H 0.3150 0.4026 0.6962 0.021 Uiso 1 1 calc R
H15D H 0.1782 0.4188 0.7365 0.021 Uiso 1 1 calc R
C16' C 0.35422(16) 0.62198(9) 0.82206(7) 0.0142(3) Uani 1 1 d .
H16' H 0.4115 0.5885 0.8519 0.017 Uiso 1 1 calc R
C17' C 0.24592(16) 0.56226(10) 0.79729(7) 0.0158(3) Uani 1 1 d .
H17C H 0.1771 0.5908 0.7704 0.019 Uiso 1 1 calc R
H17D H 0.1975 0.5336 0.8322 0.019 Uiso 1 1 calc R
C18' C 0.34087(18) 0.37944(11) 0.83738(8) 0.0211(3) Uani 1 1 d .
H18D H 0.2721 0.4075 0.8637 0.032 Uiso 1 1 calc R
H18E H 0.4036 0.3474 0.8642 0.032 Uiso 1 1 calc R
H18F H 0.2937 0.3422 0.8079 0.032 Uiso 1 1 calc R
C19' C 0.42352(16) 0.44347(9) 0.80041(7) 0.0152(3) Uani 1 1 d .
H19C H 0.4912 0.4142 0.7734 0.018 Uiso 1 1 calc R
H19D H 0.4765 0.4777 0.8307 0.018 Uiso 1 1 calc R
C20' C 0.33625(15) 0.50143(9) 0.75827(7) 0.0135(3) Uani 1 1 d .
C21' C 0.43367(16) 0.56272(9) 0.72282(7) 0.0129(3) Uani 1 1 d .
H1 H 0.182(2) -0.1873(15) -0.0459(11) 0.029(6) Uiso 1 1 d .
H1' H 0.432(2) 0.7843(14) 0.8963(10) 0.023(5) Uiso 1 1 d .
N1 N 0.18430(17) -0.14581(9) -0.02184(7) 0.0217(3) Uani 1 1 d .
N4 N 0.30965(14) 0.14939(8) -0.01616(6) 0.0146(2) Uani 1 1 d .
N1' N 0.43826(16) 0.74445(9) 0.86856(7) 0.0201(3) Uani 1 1 d .
N4' N 0.35894(15) 0.59616(8) 0.66801(6) 0.0163(3) Uani 1 1 d .
O2 O 0.42052(15) -0.14923(8) -0.02319(6) 0.0271(3) Uani 1 1 d .
O5 O 0.35282(13) 0.14139(8) -0.12229(5) 0.0214(2) Uani 1 1 d .
O21 O 0.13258(11) 0.14650(7) 0.05991(5) 0.0149(2) Uani 1 1 d .
H21 H 0.1602 0.1867 0.0816 0.022 Uiso 1 1 calc R
O2' O 0.20640(14) 0.72118(8) 0.87660(6) 0.0233(3) Uani 1 1 d .
O5' O 0.29178(14) 0.71570(8) 0.62100(6) 0.0245(3) Uani 1 1 d .
O21' O 0.55368(12) 0.52280(7) 0.70209(5) 0.0161(2) Uani 1 1 d .
H21' H 0.5978 0.5543 0.6778 0.024 Uiso 1 1 calc R

loop_
_atom_site_aniso_label
_atom_site_aniso_U_11
_atom_site_aniso_U_22
_atom_site_aniso_U_33
_atom_site_aniso_U_23
_atom_site_aniso_U_13
_atom_site_aniso_U_12
C2 0.0316(9) 0.0112(7) 0.0158(7) -0.0012(6) -0.0035(6) 0.0033(6)
C3 0.0254(8) 0.0134(7) 0.0196(7) -0.0021(6) 0.0051(6) -0.0065(6)
C5 0.0161(6) 0.0141(7) 0.0157(6) 0.0001(5) 0.0014(6) 0.0032(5)
C6 0.0206(7) 0.0161(7) 0.0122(6) -0.0026(5) 0.0012(6) -0.0019(6)
C7 0.0150(6) 0.0116(6) 0.0124(6) -0.0016(5) 0.0000(5) -0.0006(5)
C8 0.0177(7) 0.0154(7) 0.0112(6) 0.0011(5) -0.0021(5) -0.0036(6)
C9 0.0179(7) 0.0228(8) 0.0143(7) 0.0011(6) -0.0019(6) -0.0021(6)
C10 0.0190(7) 0.0378(10) 0.0140(7) 0.0036(7) -0.0026(6) -0.0082(7)
C11 0.0294(9) 0.0379(10) 0.0147(7) 0.0033(7) -0.0043(7) -0.0189(8)
C12 0.0404(10) 0.0222(8) 0.0156(7) 0.0011(6) -0.0056(7) -0.0153(8)
C13 0.0275(8) 0.0162(7) 0.0128(7) 0.0011(6) -0.0029(6) -0.0048(6)
C14 0.0184(7) 0.0207(8) 0.0270(8) -0.0024(7) 0.0052(6) -0.0072(6)
C15 0.0155(7) 0.0190(8) 0.0216(7) -0.0026(6) -0.0014(6) -0.0040(6)
C16 0.0182(7) 0.0124(6) 0.0151(7) -0.0023(5) -0.0011(6) 0.0017(6)
C17 0.0147(6) 0.0165(7) 0.0180(7) -0.0027(6) 0.0002(6) 0.0037(6)
C18 0.0266(8) 0.0352(10) 0.0200(8) 0.0056(7) -0.0058(7) -0.0004(7)
C19 0.0171(7) 0.0165(7) 0.0144(6) -0.0002(6) 0.0010(6) -0.0001(6)
C20 0.0119(6) 0.0139(7) 0.0153(6) -0.0022(5) -0.0002(5) 0.0000(5)
C21 0.0130(6) 0.0107(6) 0.0127(6) -0.0007(5) 0.0026(5) 0.0001(5)
C2' 0.0254(8) 0.0158(7) 0.0139(7) -0.0004(6) 0.0013(6) 0.0018(6)
C3' 0.0301(8) 0.0198(8) 0.0136(7) -0.0024(6) -0.0058(7) -0.0023(7)
C5' 0.0187(7) 0.0168(7) 0.0167(7) 0.0034(6) 0.0005(6) 0.0005(6)
C6' 0.0247(8) 0.0120(7) 0.0165(7) 0.0015(6) -0.0019(6) 0.0007(6)
C7' 0.0169(6) 0.0112(6) 0.0120(6) 0.0002(5) -0.0001(5) -0.0005(5)
C8' 0.0196(7) 0.0132(7) 0.0128(6) 0.0006(5) -0.0013(5) -0.0018(5)
C9' 0.0204(7) 0.0221(8) 0.0192(7) -0.0027(6) -0.0003(6) -0.0016(6)
C10' 0.0200(8) 0.0274(9) 0.0281(9) -0.0006(7) -0.0021(7) -0.0037(7)
C11' 0.0294(9) 0.0232(8) 0.0229(8) 0.0015(7) -0.0080(7) -0.0087(7)
C12' 0.0335(9) 0.0195(8) 0.0177(7) -0.0014(6) -0.0052(7) -0.0062(7)
C13' 0.0262(8) 0.0130(7) 0.0148(7) 0.0008(6) 0.0000(6) -0.0015(6)
C14' 0.0240(8) 0.0230(8) 0.0189(7) -0.0025(6) -0.0067(7) -0.0023(7)
C15' 0.0199(7) 0.0158(7) 0.0173(7) -0.0021(6) -0.0005(6) -0.0033(6)
C16' 0.0175(6) 0.0123(6) 0.0128(6) -0.0011(5) 0.0024(5) 0.0002(5)
C17' 0.0156(6) 0.0160(7) 0.0157(7) -0.0005(6) 0.0020(6) 0.0008(5)
C18' 0.0234(7) 0.0180(7) 0.0219(8) 0.0056(6) 0.0017(6) -0.0036(6)
C19' 0.0175(7) 0.0128(7) 0.0153(7) 0.0029(5) -0.0007(6) -0.0006(5)
C20' 0.0143(6) 0.0116(6) 0.0145(6) -0.0007(5) 0.0001(5) -0.0012(5)
C21' 0.0153(6) 0.0123(6) 0.0110(6) -0.0004(5) -0.0001(5) 0.0005(5)
N1 0.0339(8) 0.0123(6) 0.0191(6) -0.0042(5) -0.0034(6) -0.0004(6)
N4 0.0176(6) 0.0116(5) 0.0148(5) -0.0007(5) 0.0033(5) -0.0015(5)
N1' 0.0275(7) 0.0145(6) 0.0184(6) -0.0057(5) 0.0011(6) 0.0004(5)
N4' 0.0228(6) 0.0147(6) 0.0115(6) 0.0006(5) -0.0038(5) 0.0009(5)
O2 0.0347(7) 0.0205(6) 0.0262(6) -0.0075(5) -0.0027(5) 0.0115(5)
O5 0.0300(6) 0.0185(6) 0.0158(5) 0.0011(4) 0.0070(5) 0.0001(5)
O21 0.0134(5) 0.0136(5) 0.0176(5) -0.0043(4) 0.0015(4) 0.0029(4)
O2' 0.0264(6) 0.0207(6) 0.0226(6) -0.0046(5) 0.0047(5) 0.0057(5)
O5' 0.0309(6) 0.0211(6) 0.0215(6) 0.0074(5) -0.0083(5) 0.0000(5)
O21' 0.0168(5) 0.0155(5) 0.0161(5) 0.0010(4) 0.0046(4) 0.0011(4)

loop_
_atom_type_symbol
_atom_type_description
_atom_type_scat_dispersion_real
_atom_type_scat_dispersion_imag
_atom_type_scat_source
C C 0.0033 0.0016 'International Tables Vol C Tables 4.2.6.8 and 6.1.1.4'
H H 0.0000 0.0000 'International Tables Vol C Tables 4.2.6.8 and 6.1.1.4'
N N 0.0061 0.0033 'International Tables Vol C Tables 4.2.6.8 and 6.1.1.4'
O O 0.0106 0.0060 'International Tables Vol C Tables 4.2.6.8 and 6.1.1.4'

loop_
_geom_angle_atom_site_label_1
_geom_angle_atom_site_label_2
_geom_angle_atom_site_label_3
_geom_angle
N1 C2 C16 111.39(15)
O2 C2 C16 124.92(16)
O2 C2 N1 123.65(15)
H3A C3 H3B 108.5
C14 C3 H3A 110.2
C14 C3 H3B 110.2
N4 C3 H3A 110.2
N4 C3 H3B 110.2
N4 C3 C14 107.45(13)
N4 C5 C6 109.30(13)
O5 C5 C6 124.79(14)
O5 C5 N4 125.90(15)
C5 C6 H6A 110.4
C5 C6 H6B 110.4
C5 C6 C7 106.49(12)
H6A C6 H6B 108.6
C7 C6 H6A 110.4
C7 C6 H6B 110.4
C6 C7 C21 104.62(11)
C8 C7 C6 107.38(12)
C8 C7 C16 105.00(12)
C8 C7 C21 124.18(12)
C16 C7 C6 112.99(12)
C16 C7 C21 102.80(11)
C9 C8 C7 127.67(14)
C9 C8 C13 118.88(15)
C13 C8 C7 113.31(14)
C8 C9 H9 119.8
C8 C9 C10 120.44(16)
C10 C9 H9 119.8
C9 C10 H10 119.8
C11 C10 C9 120.46(18)
C11 C10 H10 119.8
C10 C11 H11 120.0
C10 C11 C12 119.92(16)
C12 C11 H11 120.0
C11 C12 H12 120.0
C13 C12 C11 119.96(16)
C13 C12 H12 120.0
C8 C13 N1 119.76(15)
C12 C13 C8 120.32(17)
C12 C13 N1 119.89(15)
C3 C14 H14A 109.7
C3 C14 H14B 109.7
C3 C14 C15 109.64(13)
H14A C14 H14B 108.2
C15 C14 H14A 109.7
C15 C14 H14B 109.7
C14 C15 H15A 108.3
C14 C15 H15B 108.3
C14 C15 C20 115.73(13)
H15A C15 H15B 107.4
C20 C15 H15A 108.3
C20 C15 H15B 108.3
C2 C16 C7 107.44(12)
C2 C16 H16 106.7
C2 C16 C17 122.28(14)
C7 C16 H16 106.7
C17 C16 C7 106.27(12)
C17 C16 H16 106.7
C16 C17 H17A 111.4
C16 C17 H17B 111.4
C16 C17 C20 101.83(12)
H17A C17 H17B 109.3
C20 C17 H17A 111.4
C20 C17 H17B 111.4
H18A C18 H18B 109.5
H18A C18 H18C 109.5
H18B C18 H18C 109.5
C19 C18 H18A 109.5
C19 C18 H18B 109.5
C19 C18 H18C 109.5
C18 C19 H19A 108.3
C18 C19 H19B 108.3
C18 C19 C20 115.74(13)
H19A C19 H19B 107.4
C20 C19 H19A 108.3
C20 C19 H19B 108.3
C15 C20 C17 112.79(12)
C15 C20 C19 108.06(12)
C15 C20 C21 113.42(12)
C17 C20 C21 101.38(12)
C19 C20 C17 112.01(13)
C19 C20 C21 109.10(12)
C20 C21 C7 106.98(11)
N4 C21 C7 103.07(11)
N4 C21 C20 108.74(11)
O21 C21 C7 112.49(11)
O21 C21 C20 114.86(12)
O21 C21 N4 109.97(12)
N1' C2' C16' 110.42(14)
O2' C2' C16' 126.55(15)
O2' C2' N1' 122.99(15)
H3'1 C3' H3'2 108.5
C14' C3' H3'1 110.2
C14' C3' H3'2 110.2
N4' C3' H3'1 110.2
N4' C3' H3'2 110.2
N4' C3' C14' 107.45(14)
N4' C5' C6' 109.33(13)
O5' C5' C6' 126.07(15)
O5' C5' N4' 124.57(16)
C5' C6' H6'1 110.5
C5' C6' H6'2 110.5
C5' C6' C7' 106.32(13)
H6'1 C6' H6'2 108.7
C7' C6' H6'1 110.5
C7' C6' H6'2 110.5
C6' C7' C21' 104.38(11)
C8' C7' C6' 107.70(12)
C8' C7' C16' 105.35(12)
C8' C7' C21' 123.81(13)
C16' C7' C6' 113.86(12)
C16' C7' C21' 101.98(12)
C9' C8' C7' 128.40(14)
C9' C8' C13' 118.19(14)
C13' C8' C7' 113.18(14)
C8' C9' H9' 119.4
C8' C9' C10' 121.11(16)
C10' C9' H9' 119.4
C9' C10' H10' 120.1
C11' C10' C9' 119.86(17)
C11' C10' H10' 120.1
C10' C11' H11' 119.9
C10' C11' C12' 120.20(17)
C12' C11' H11' 119.9
C11' C12' H12' 119.9
C11' C12' C13' 120.27(16)
C13' C12' H12' 119.9
C12' C13' C8' 120.36(16)
C12' C13' N1' 119.24(15)
N1' C13' C8' 120.32(15)
C3' C14' H14C 109.9
C3' C14' H14D 109.9
C3' C14' C15' 108.98(13)
H14C C14' H14D 108.3
C15' C14' H14C 109.9
C15' C14' H14D 109.9
C14' C15' H15C 108.3
C14' C15' H15D 108.3
C14' C15' C20' 116.10(13)
H15C C15' H15D 107.4
C20' C15' H15C 108.3
C20' C15' H15D 108.3
C2' C16' C7' 109.87(13)
C2' C16' H16' 104.8
C2' C16' C17' 123.91(14)
C7' C16' H16' 104.8
C17' C16' C7' 106.89(12)
C17' C16' H16' 104.8
C16' C17' H17C 111.5
C16' C17' H17D 111.5
C16' C17' C20' 101.53(12)
H17C C17' H17D 109.3
C20' C17' H17C 111.5
C20' C17' H17D 111.5
H18D C18' H18E 109.5
H18D C18' H18F 109.5
H18E C18' H18F 109.5
C19' C18' H18D 109.5
C19' C18' H18E 109.5
C19' C18' H18F 109.5
C18' C19' H19C 108.5
C18' C19' H19D 108.5
C18' C19' C20' 115.04(13)
H19C C19' H19D 107.5
C20' C19' H19C 108.5
C20' C19' H19D 108.5
C15' C20' C17' 114.02(13)
C15' C20' C21' 112.18(12)
C17' C20' C21' 101.12(12)
C19' C20' C15' 107.39(12)
C19' C20' C17' 112.54(12)
C19' C20' C21' 109.54(12)
C20' C21' C7' 107.44(12)
N4' C21' C7' 102.62(11)
N4' C21' C20' 108.53(12)
O21' C21' C7' 117.47(12)
O21' C21' C20' 111.00(12)
O21' C21' N4' 109.21(12)
C2 N1 C13 123.40(14)
C2 N1 H1 116.7(17)
C13 N1 H1 119.7(17)
C3 N4 C21 120.53(12)
C5 N4 C3 122.39(13)
C5 N4 C21 116.18(12)
C2' N1' C13' 124.41(14)
C2' N1' H1' 116.8(15)
C13' N1' H1' 117.5(15)
C3' N4' C21' 119.97(13)
C5' N4' C3' 123.41(14)
C5' N4' C21' 116.55(13)
C21 O21 H21 109.5
C21' O21' H21' 109.5

loop_
_geom_bond_atom_site_label_1
_geom_bond_atom_site_label_2
_geom_bond_distance
C2 C16 1.496(2)
C2 N1 1.359(2)
C2 O2 1.231(2)
C3 H3A 0.9900
C3 H3B 0.9900
C3 C14 1.520(3)
C3 N4 1.457(2)
C5 C6 1.496(2)
C5 N4 1.3362(19)
C5 O5 1.2364(19)
C6 H6A 0.9900
C6 H6B 0.9900
C6 C7 1.559(2)
C7 C8 1.514(2)
C7 C16 1.546(2)
C7 C21 1.579(2)
C8 C9 1.386(2)
C8 C13 1.416(2)
C9 H9 0.9500
C9 C10 1.395(2)
C10 H10 0.9500
C10 C11 1.385(3)
C11 H11 0.9500
C11 C12 1.393(3)
C12 H12 0.9500
C12 C13 1.389(2)
C13 N1 1.420(2)
C14 H14A 0.9900
C14 H14B 0.9900
C14 C15 1.527(2)
C15 H15A 0.9900
C15 H15B 0.9900
C15 C20 1.545(2)
C16 H16 1.0000
C16 C17 1.515(2)
C17 H17A 0.9900
C17 H17B 0.9900
C17 C20 1.552(2)
C18 H18A 0.9800
C18 H18B 0.9800
C18 H18C 0.9800
C18 C19 1.528(2)
C19 H19A 0.9900
C19 H19B 0.9900
C19 C20 1.547(2)
C20 C21 1.571(2)
C21 N4 1.4756(19)
C21 O21 1.3953(17)
C2' C16' 1.503(2)
C2' N1' 1.366(2)
C2' O2' 1.226(2)
C3' H3'1 0.9900
C3' H3'2 0.9900
C3' C14' 1.519(2)
C3' N4' 1.453(2)
C5' C6' 1.500(2)
C5' N4' 1.326(2)
C5' O5' 1.2381(19)
C6' H6'1 0.9900
C6' H6'2 0.9900
C6' C7' 1.557(2)
C7' C8' 1.519(2)
C7' C16' 1.546(2)
C7' C21' 1.588(2)
C8' C9' 1.391(2)
C8' C13' 1.415(2)
C9' H9' 0.9500
C9' C10' 1.398(2)
C10' H10' 0.9500
C10' C11' 1.383(3)
C11' H11' 0.9500
C11' C12' 1.384(3)
C12' H12' 0.9500
C12' C13' 1.392(2)
C13' N1' 1.413(2)
C14' H14C 0.9900
C14' H14D 0.9900
C14' C15' 1.531(2)
C15' H15C 0.9900
C15' H15D 0.9900
C15' C20' 1.547(2)
C16' H16' 1.0000
C16' C17' 1.518(2)
C17' H17C 0.9900
C17' H17D 0.9900
C17' C20' 1.554(2)
C18' H18D 0.9800
C18' H18E 0.9800
C18' H18F 0.9800
C18' C19' 1.525(2)
C19' H19C 0.9900
C19' H19D 0.9900
C19' C20' 1.545(2)
C20' C21' 1.560(2)
C21' N4' 1.4710(19)
C21' O21' 1.3984(18)
N1 H1 0.84(3)
N1' H1' 0.87(2)
O21 H21 0.8400
O21' H21' 0.8400
